data_2020084
loop_
_publ_author_name
'Rodr\'iguez-Lugo, Rafael E.'
'Urdaneta, Neudo'
'Pribanic, Bruno'
'Landaeta, Vanessa R.'

_publ_section_title
;
 The solid-state emmissive chalcone
 (2<i>E</i>)-1-(5-chlorothiophen-2-yl)-3-[4-(dimethylamino)phenyl]prop-2-en-1-one
;
_journal_coeditor_code DT3034
_journal_issue 9
_journal_name_full 'Acta Crystallographica Section C'
_journal_page_first
;
;
_journal_paper_doi 10.1107/S2053229615014205
_journal_volume 71
_journal_year 2015
_chemical_formula_iupac 'C15 H14 Cl N O S'
_chemical_formula_moiety 'C15 H14 Cl N O S'
_chemical_formula_sum 'C15 H14 Cl N O S'
_chemical_formula_weight 291.78
_chemical_name_systematic (2<i>E</i>)-1-(5-Chlorothiophen-2-yl)-3-[4-(dimethylamino)phenyl]prop-2-en-1-one
_space_group_crystal_system monoclinic
_space_group_IT_number 14
_space_group_name_Hall '-P 2yn'
_space_group_name_H-M_alt 'P 1 21/n 1'
_symmetry_space_group_name_Hall '-P 2yn'
_symmetry_space_group_name_H-M 'P 1 21/n 1'
_atom_sites_solution_hydrogens geom
_atom_sites_solution_primary iterative
_audit_creation_method
;
Olex2 1.2
(compiled 2014.03.20 svn.r2914 for OlexSys, GUI svn.r4816)
;
_cell_angle_alpha 90
_cell_angle_beta 101.479(4)
_cell_angle_gamma 90
_cell_formula_units_Z 4
_cell_length_a 7.4534(3)
_cell_length_b 17.4357(5)
_cell_length_c 10.7079(4)
_cell_measurement_reflns_used 4889
_cell_measurement_temperature 100.4(6)
_cell_measurement_theta_max 36.7160
_cell_measurement_theta_min 3.2800
_cell_volume 1363.71(9)
_computing_cell_refinement
;
CrysAlis PRO (Agilent, 2013)
;
_computing_data_collection
;
CrysAlis PRO (Agilent, 2013)
;
_computing_data_reduction
;
CrysAlis PRO (Agilent, 2013)
;
_computing_molecular_graphics 'OLEX2 (Dolomanov et al., 2009)'
_computing_publication_material 'OLEX2 (Dolomanov et al., 2009)'
_computing_structure_refinement 'SHELXL97 (Sheldrick, 2008)'
_computing_structure_solution 'olex2.solve (Bourhis et al., 2013)'
_diffrn_ambient_temperature 100.4(6)
_diffrn_detector_area_resol_mean 16.0839
_diffrn_measured_fraction_theta_full 0.999
_diffrn_measured_fraction_theta_max 0.999
_diffrn_measurement_device_type 'Oxford Xcalibur, Sapphire3'
_diffrn_measurement_method \w
_diffrn_radiation_monochromator graphite
_diffrn_radiation_type MoK\a
_diffrn_radiation_wavelength 0.71073
_diffrn_reflns_av_R_equivalents 0.0444
_diffrn_reflns_limit_h_max 10
_diffrn_reflns_limit_h_min -10
_diffrn_reflns_limit_k_max 23
_diffrn_reflns_limit_k_min -24
_diffrn_reflns_limit_l_max 15
_diffrn_reflns_limit_l_min -15
_diffrn_reflns_number 14824
_diffrn_reflns_theta_full 25.242
_diffrn_reflns_theta_max 30.502
_diffrn_reflns_theta_min 3.024
_exptl_absorpt_coefficient_mu 0.423
_exptl_absorpt_correction_T_max 1.00000
_exptl_absorpt_correction_T_min 0.62084
_exptl_absorpt_correction_type multi-scan
_exptl_absorpt_process_details
;
(CrysAlis PRO; Agilent, 2013)
;
_exptl_crystal_colour 'clear light orange'
_exptl_crystal_density_diffrn 1.421
_exptl_crystal_description block
_exptl_crystal_F_000 608
_exptl_crystal_size_max 0.3
_exptl_crystal_size_mid 0.28
_exptl_crystal_size_min 0.25
_refine_diff_density_max 0.471
_refine_diff_density_min -0.331
_refine_ls_extinction_method none
_refine_ls_goodness_of_fit_ref 1.107
_refine_ls_hydrogen_treatment constr
_refine_ls_matrix_type full
_refine_ls_number_parameters 174
_refine_ls_number_reflns 4168
_refine_ls_number_restraints 0
_refine_ls_restrained_S_all 1.107
_refine_ls_R_factor_all 0.0615
_refine_ls_R_factor_gt 0.0497
_refine_ls_shift/su_max 0.002
_refine_ls_shift/su_mean 0.000
_refine_ls_structure_factor_coef Fsqd
_refine_ls_weighting_details 'w = 1/[\s^2^(Fo^2^)+(0.0571P)^2^+0.4304P] where P=(Fo^2^+2Fc^2^)/3'
_refine_ls_weighting_scheme calc
_refine_ls_wR_factor_gt 0.1149
_refine_ls_wR_factor_ref 0.1209
_reflns_number_gt 3566
_reflns_number_total 4168
_reflns_threshold_expression I>2\s(I)
_cod_data_source_file dt3034sup1.cif
_cod_data_source_block I
_cod_database_code 2020084
_shelx_space_group_comment
;
The symmetry employed for this shelxl refinement is uniquely defined
by the following loop, which should always be used as a source of
symmetry information in preference to the above space-group names.
They are only intended as comments.
;
_shelxl_version_number .2013

loop_
_space_group_symop_operation_xyz
'x, y, z'
'-x+1/2, y+1/2, -z+1/2'
'-x, -y, -z'
'x-1/2, -y-1/2, z-1/2'

loop_
_atom_site_type_symbol
_atom_site_label
_atom_site_fract_x
_atom_site_fract_y
_atom_site_fract_z
_atom_site_U_iso_or_equiv
_atom_site_adp_type
_atom_site_calc_flag
_atom_site_occupancy
S S1 0.40034(6) 0.91323(2) 0.62777(4) 0.02111(11) Uani d 1
Cl Cl1 0.46365(6) 1.06406(2) 0.75786(5) 0.02994(13) Uani d 1
O O1 0.35358(18) 0.75891(7) 0.52462(11) 0.0265(3) Uani d 1
C C11 0.5722(2) 0.39297(9) 0.81616(16) 0.0203(3) Uani d 1
C C8 0.4997(2) 0.54205(9) 0.70788(16) 0.0189(3) Uani d 1
C C4 0.4696(2) 0.82923(9) 0.70938(15) 0.0178(3) Uani d 1
C C3 0.5490(2) 0.84343(9) 0.83443(16) 0.0207(3) Uani d 1
H H3 0.5949 0.8052 0.8926 0.025 Uiso calc 1
C C2 0.5535(2) 0.92254(9) 0.86530(16) 0.0219(3) Uani d 1
H H2 0.6011 0.9423 0.9457 0.026 Uiso calc 1
C C6 0.4996(2) 0.68607(9) 0.70502(15) 0.0191(3) Uani d 1
H H6 0.5711 0.6888 0.7867 0.023 Uiso calc 1
C C13 0.4376(2) 0.47510(9) 0.63943(16) 0.0213(3) Uani d 1
H H13 0.3705 0.4798 0.5567 0.026 Uiso calc 1
C C1 0.4793(2) 0.96594(9) 0.76231(16) 0.0210(3) Uani d 1
N N1 0.6078(2) 0.32169(8) 0.86870(15) 0.0259(3) Uani d 1
C C15 0.6982(3) 0.31351(10) 1.00153(17) 0.0277(4) Uani d 1
H H15A 0.8200 0.3340 1.0132 0.042 Uiso calc 1
H H15B 0.7040 0.2602 1.0244 0.042 Uiso calc 1
H H15C 0.6304 0.3409 1.0546 0.042 Uiso calc 1
C C12 0.4727(2) 0.40269(9) 0.69053(16) 0.0217(3) Uani d 1
H H12 0.4303 0.3599 0.6417 0.026 Uiso calc 1
C C14 0.5438(3) 0.25365(10) 0.79621(19) 0.0288(4) Uani d 1
H H14A 0.4124 0.2525 0.7794 0.043 Uiso calc 1
H H14B 0.5908 0.2089 0.8441 0.043 Uiso calc 1
H H14C 0.5856 0.2543 0.7170 0.043 Uiso calc 1
C C10 0.6336(2) 0.46014(9) 0.88655(16) 0.0204(3) Uani d 1
H H10 0.6983 0.4557 0.9700 0.024 Uiso calc 1
C C9 0.5988(2) 0.53181(9) 0.83301(16) 0.0204(3) Uani d 1
H H9 0.6422 0.5748 0.8811 0.025 Uiso calc 1
C C5 0.4359(2) 0.75694(9) 0.63720(15) 0.0193(3) Uani d 1
C C7 0.4563(2) 0.61662(9) 0.65096(16) 0.0199(3) Uani d 1
H H7 0.3909 0.6169 0.5674 0.024 Uiso calc 1

loop_
_atom_site_aniso_label
_atom_site_aniso_U_11
_atom_site_aniso_U_22
_atom_site_aniso_U_33
_atom_site_aniso_U_12
_atom_site_aniso_U_13
_atom_site_aniso_U_23
S1 0.0247(2) 0.01391(18) 0.0229(2) 0.00022(14) 0.00031(15) 0.00165(13)
Cl1 0.0324(2) 0.01186(19) 0.0449(3) 0.00114(15) 0.00595(19) -0.00224(15)
O1 0.0354(7) 0.0188(6) 0.0220(6) -0.0035(5) -0.0021(5) -0.0006(4)
C11 0.0198(8) 0.0149(7) 0.0273(8) -0.0005(6) 0.0070(6) -0.0005(6)
C8 0.0183(7) 0.0147(7) 0.0239(7) 0.0000(6) 0.0044(6) -0.0018(6)
C4 0.0176(7) 0.0137(7) 0.0212(7) -0.0007(5) 0.0019(6) 0.0009(5)
C3 0.0214(8) 0.0155(7) 0.0234(7) 0.0013(6) 0.0000(6) -0.0004(6)
C2 0.0202(8) 0.0173(7) 0.0258(8) 0.0008(6) -0.0013(6) -0.0051(6)
C6 0.0208(8) 0.0157(7) 0.0207(7) -0.0011(6) 0.0039(6) -0.0004(5)
C13 0.0203(8) 0.0180(7) 0.0247(8) -0.0013(6) 0.0021(6) -0.0025(6)
C1 0.0195(8) 0.0125(7) 0.0307(8) -0.0008(6) 0.0042(6) -0.0036(6)
N1 0.0322(8) 0.0124(6) 0.0319(8) -0.0029(5) 0.0035(6) 0.0011(5)
C15 0.0381(10) 0.0195(8) 0.0270(8) 0.0024(7) 0.0098(7) 0.0040(6)
C12 0.0230(8) 0.0143(7) 0.0273(8) -0.0021(6) 0.0037(6) -0.0035(6)
C14 0.0306(9) 0.0132(7) 0.0413(10) -0.0027(7) 0.0037(8) -0.0021(7)
C10 0.0231(8) 0.0165(7) 0.0217(7) 0.0008(6) 0.0047(6) -0.0016(6)
C9 0.0226(8) 0.0143(7) 0.0242(7) -0.0003(6) 0.0043(6) -0.0047(6)
C5 0.0200(8) 0.0148(7) 0.0228(7) -0.0021(6) 0.0034(6) -0.0008(5)
C7 0.0188(7) 0.0169(7) 0.0235(8) -0.0006(6) 0.0032(6) -0.0011(6)

loop_
_atom_type_symbol
_atom_type_description
_atom_type_scat_dispersion_real
_atom_type_scat_dispersion_imag
_atom_type_scat_source
C C 0.0033 0.0016 'International Tables Vol C Tables 4.2.6.8 and 6.1.1.4'
H H 0.0000 0.0000 'International Tables Vol C Tables 4.2.6.8 and 6.1.1.4'
Cl Cl 0.1484 0.1585 'International Tables Vol C Tables 4.2.6.8 and 6.1.1.4'
N N 0.0061 0.0033 'International Tables Vol C Tables 4.2.6.8 and 6.1.1.4'
O O 0.0106 0.0060 'International Tables Vol C Tables 4.2.6.8 and 6.1.1.4'
S S 0.1246 0.1234 'International Tables Vol C Tables 4.2.6.8 and 6.1.1.4'

loop_
_geom_angle_atom_site_label_1
_geom_angle_atom_site_label_2
_geom_angle_atom_site_label_3
_geom_angle
C1 S1 C4 90.65(8)
N1 C11 C12 121.54(15)
N1 C11 C10 121.05(15)
C12 C11 C10 117.41(14)
C13 C8 C9 116.55(15)
C13 C8 C7 120.27(15)
C9 C8 C7 123.15(14)
C3 C4 S1 111.52(12)
C3 C4 C5 131.33(14)
C5 C4 S1 117.16(12)
C4 C3 H3 123.6
C4 C3 C2 112.84(14)
C2 C3 H3 123.6
C3 C2 H2 124.3
C1 C2 C3 111.42(14)
C1 C2 H2 124.3
C5 C6 H6 119.4
C7 C6 H6 119.4
C7 C6 C5 121.13(15)
C8 C13 H13 118.8
C12 C13 C8 122.39(16)
C12 C13 H13 118.8
S1 C1 Cl1 120.15(10)
C2 C1 S1 113.57(12)
C2 C1 Cl1 126.27(13)
C11 N1 C15 120.35(14)
C11 N1 C14 120.56(15)
C14 N1 C15 118.92(14)
N1 C15 H15A 109.5
N1 C15 H15B 109.5
N1 C15 H15C 109.5
H15A C15 H15B 109.5
H15A C15 H15C 109.5
H15B C15 H15C 109.5
C11 C12 H12 119.7
C13 C12 C11 120.66(15)
C13 C12 H12 119.7
N1 C14 H14A 109.5
N1 C14 H14B 109.5
N1 C14 H14C 109.5
H14A C14 H14B 109.5
H14A C14 H14C 109.5
H14B C14 H14C 109.5
C11 C10 H10 119.5
C9 C10 C11 120.90(15)
C9 C10 H10 119.5
C8 C9 H9 119.0
C10 C9 C8 122.08(15)
C10 C9 H9 119.0
O1 C5 C4 119.08(14)
O1 C5 C6 123.69(14)
C6 C5 C4 117.21(14)
C8 C7 H7 116.2
C6 C7 C8 127.62(15)
C6 C7 H7 116.2

loop_
_geom_bond_atom_site_label_1
_geom_bond_atom_site_label_2
_geom_bond_distance
S1 C4 1.7309(16)
S1 C1 1.7114(17)
Cl1 C1 1.7148(16)
O1 C5 1.2397(19)
C11 N1 1.368(2)
C11 C12 1.411(2)
C11 C10 1.418(2)
C8 C13 1.407(2)
C8 C9 1.407(2)
C8 C7 1.445(2)
C4 C3 1.374(2)
C4 C5 1.474(2)
C3 H3 0.9300
C3 C2 1.417(2)
C2 H2 0.9300
C2 C1 1.361(2)
C6 H6 0.9300
C6 C5 1.464(2)
C6 C7 1.353(2)
C13 H13 0.9300
C13 C12 1.380(2)
N1 C15 1.455(2)
N1 C14 1.446(2)
C15 H15A 0.9600
C15 H15B 0.9600
C15 H15C 0.9600
C12 H12 0.9300
C14 H14A 0.9600
C14 H14B 0.9600
C14 H14C 0.9600
C10 H10 0.9300
C10 C9 1.378(2)
C9 H9 0.9300
C7 H7 0.9300

loop_
_geom_torsion_atom_site_label_1
_geom_torsion_atom_site_label_2
_geom_torsion_atom_site_label_3
_geom_torsion_atom_site_label_4
_geom_torsion
S1 C4 C3 C2 0.32(19)
S1 C4 C5 O1 -3.2(2)
S1 C4 C5 C6 178.11(12)
C11 C10 C9 C8 0.8(3)
C8 C13 C12 C11 0.7(3)
C4 S1 C1 Cl1 178.52(11)
C4 S1 C1 C2 -0.55(14)
C4 C3 C2 C1 -0.7(2)
C3 C4 C5 O1 176.95(17)
C3 C4 C5 C6 -1.8(3)
C3 C2 C1 S1 0.8(2)
C3 C2 C1 Cl1 -178.19(13)
C13 C8 C9 C10 -0.1(2)
C13 C8 C7 C6 177.51(16)
C1 S1 C4 C3 0.12(14)
C1 S1 C4 C5 -179.80(13)
N1 C11 C12 C13 179.75(16)
N1 C11 C10 C9 179.49(16)
C12 C11 N1 C15 -175.22(16)
C12 C11 N1 C14 0.0(3)
C12 C11 C10 C9 -0.8(2)
C10 C11 N1 C15 4.5(3)
C10 C11 N1 C14 179.73(16)
C10 C11 C12 C13 0.0(3)
C9 C8 C13 C12 -0.7(2)
C9 C8 C7 C6 -0.5(3)
C5 C4 C3 C2 -179.78(17)
C5 C6 C7 C8 -176.23(16)
C7 C8 C13 C12 -178.80(16)
C7 C8 C9 C10 177.96(16)
C7 C6 C5 O1 -6.3(3)
C7 C6 C5 C4 172.34(15)

_cod_database_fobs_code 2020084
